data_4081127
loop_
_publ_author_name
'Lisena, J\'er\^ome'
'Monot, Julien'
'Mallet-Ladeira, Sonia'
'Martin-Vaca, Blanca'
'Bourissou, Didier'

_publ_section_title
;
 Influence of the Ligand Backbone in Pincer Complexes: Indenediide-,
 Indolyl-, and Indenyl-Based SCS Palladium Complexes
;
_journal_issue 15
_journal_name_full Organometallics
_journal_page_first 4301
_journal_paper_doi 10.1021/om400464j
_journal_volume 32
_journal_year 2013
_chemical_compound_source 'synthesis as described'
_chemical_formula_moiety 'C50 H39 N P3 Pd S2, B F4, 2(C H2 Cl2)'
_chemical_formula_sum 'C52 H43 B Cl4 F4 N P3 Pd S2'
_chemical_formula_weight 1173.93
_chemical_name_systematic
;
 ?
;
_space_group_IT_number 14
_symmetry_cell_setting monoclinic
_symmetry_Int_Tables_number 14
_symmetry_space_group_name_Hall '-P 2ybc'
_symmetry_space_group_name_H-M 'P 1 21/c 1'
_atom_sites_solution_hydrogens geom
_atom_sites_solution_primary direct
_atom_sites_solution_secondary difmap
_cell_angle_alpha 90
_cell_angle_beta 105.865(2)
_cell_angle_gamma 90
_cell_formula_units_Z 4
_cell_length_a 9.1982(3)
_cell_length_b 30.8703(14)
_cell_length_c 18.8299(7)
_cell_measurement_reflns_used 9945
_cell_measurement_temperature 193(2)
_cell_measurement_theta_max 27.57
_cell_measurement_theta_min 2.34
_cell_measurement_wavelength 0.71073
_cell_volume 5143.1(3)
_computing_cell_refinement 'APEX2 and SAINT (Bruker, 2008)'
_computing_data_collection 'APEX2 (Bruker, 2008)'
_computing_data_reduction 'SAINT (Bruker, 2008)'
_computing_molecular_graphics 'Ortep-3 for Windows (Farrugia, 1997)'
_computing_publication_material 'WinGX publication routines (Farrugia, 1999)'
_computing_structure_refinement 'SHELXL-97 (Sheldrick, 2008)'
_computing_structure_solution 'SHELXS-97 (Sheldrick, 2008)'
_diffrn_ambient_temperature 193(2)
_diffrn_measured_fraction_theta_full 0.986
_diffrn_measured_fraction_theta_max 0.986
_diffrn_measurement_device_type 'Bruker Kappa APEX II Quazar'
_diffrn_measurement_method 'phi and omega scans'
_diffrn_radiation_monochromator 'multilayer optics'
_diffrn_radiation_probe x-ray
_diffrn_radiation_source 'microfocus sealed tube'
_diffrn_radiation_type MoK\a
_diffrn_radiation_wavelength 0.71073
_diffrn_reflns_av_R_equivalents 0.0583
_diffrn_reflns_av_unetI/netI 0.0751
_diffrn_reflns_limit_h_max 12
_diffrn_reflns_limit_h_min -13
_diffrn_reflns_limit_k_max 44
_diffrn_reflns_limit_k_min -43
_diffrn_reflns_limit_l_max 26
_diffrn_reflns_limit_l_min -26
_diffrn_reflns_number 58403
_diffrn_reflns_theta_full 30.58
_diffrn_reflns_theta_max 30.58
_diffrn_reflns_theta_min 1.3
_diffrn_standards_decay_% 0
_diffrn_standards_interval_count 0
_diffrn_standards_interval_time 0
_diffrn_standards_number 0
_exptl_absorpt_coefficient_mu 0.795
_exptl_absorpt_correction_T_max 0.970
_exptl_absorpt_correction_T_min 0.927
_exptl_absorpt_correction_type multi-scan
_exptl_absorpt_process_details '(SADABS; Bruker, 2008)'
_exptl_crystal_colour orange
_exptl_crystal_density_diffrn 1.516
_exptl_crystal_density_method 'not measured'
_exptl_crystal_description block
_exptl_crystal_F_000 2376
_exptl_crystal_size_max 0.2
_exptl_crystal_size_mid 0.08
_exptl_crystal_size_min 0.04
_refine_diff_density_max 1.491
_refine_diff_density_min -1.199
_refine_diff_density_rms 0.163
_refine_ls_extinction_method none
_refine_ls_goodness_of_fit_ref 1.053
_refine_ls_hydrogen_treatment constr
_refine_ls_matrix_type full
_refine_ls_number_parameters 865
_refine_ls_number_reflns 15570
_refine_ls_number_restraints 689
_refine_ls_restrained_S_all 1.05
_refine_ls_R_factor_all 0.0933
_refine_ls_R_factor_gt 0.0539
_refine_ls_shift/su_max 0.008
_refine_ls_shift/su_mean 0
_refine_ls_structure_factor_coef Fsqd
_refine_ls_weighting_details 'calc w=1/[\s^2^(Fo^2^)+(0.0988P)^2^+0.5811P] where P=(Fo^2^+2Fc^2^)/3'
_refine_ls_weighting_scheme calc
_refine_ls_wR_factor_gt 0.1463
_refine_ls_wR_factor_ref 0.1792
_reflns_number_gt 10400
_reflns_number_total 15570
_reflns_threshold_expression >2sigma(I)
_cod_data_source_file om400464j_si_002.cif
_cod_data_source_block 4
_cod_original_sg_symbol_H-M 'P 21/c'
_cod_database_code 4081127

loop_
_symmetry_equiv_pos_as_xyz
'x, y, z'
'-x, y+1/2, -z+1/2'
'-x, -y, -z'
'x, -y-1/2, z-1/2'

loop_
_atom_site_label
_atom_site_type_symbol
_atom_site_fract_x
_atom_site_fract_y
_atom_site_fract_z
_atom_site_U_iso_or_equiv
_atom_site_adp_type
_atom_site_occupancy
_atom_site_symmetry_multiplicity
_atom_site_calc_flag
_atom_site_refinement_flags
_atom_site_disorder_assembly
_atom_site_disorder_group
Pd1 Pd 0.41084(3) 0.381047(9) 0.210512(12) 0.02141(8) Uani 1 1 d . A .
S1 S 0.27393(10) 0.33028(3) 0.12777(4) 0.02745(19) Uani 1 1 d . A .
S2 S 0.52886(12) 0.43050(3) 0.30180(5) 0.0331(2) Uani 1 1 d . A .
P3 P 0.45058(9) 0.42766(3) 0.11834(4) 0.02192(18) Uani 1 1 d . . .
C1 C 0.3888(4) 0.34200(11) 0.29205(16) 0.0234(7) Uani 1 1 d D . .
C2 C 0.311(3) 0.3049(9) 0.2869(13) 0.0220(17) Uani 0.49 1 d PDU A 1
C3 C 0.307(2) 0.2845(5) 0.3516(7) 0.0226(14) Uani 0.49 1 d PDU A 1
C4 C 0.2394(14) 0.2482(4) 0.3685(5) 0.0253(14) Uani 0.49 1 d PDU A 1
H4 H 0.1726 0.2313 0.3315 0.03 Uiso 0.49 1 calc PR A 1
C5 C 0.2729(11) 0.2373(4) 0.4426(5) 0.0256(15) Uani 0.49 1 d PDU A 1
H5 H 0.2232 0.2132 0.4566 0.031 Uiso 0.49 1 calc PR A 1
C6 C 0.3741(12) 0.2599(3) 0.4959(5) 0.0267(15) Uani 0.49 1 d PDU A 1
H6 H 0.397 0.2499 0.5455 0.032 Uiso 0.49 1 calc PR A 1
C7 C 0.4466(16) 0.2977(4) 0.4800(7) 0.0244(14) Uani 0.49 1 d PDU A 1
H7 H 0.5155 0.3137 0.5175 0.029 Uiso 0.49 1 calc PR A 1
C8 C 0.410(2) 0.3103(5) 0.4036(8) 0.0214(13) Uani 0.49 1 d PDU A 1
N1 N 0.4713(19) 0.3475(7) 0.3678(12) 0.0215(17) Uani 0.49 1 d PDU A 1
C2' C 0.449(2) 0.3474(8) 0.3657(14) 0.0215(17) Uani 0.51 1 d PDU A 2
C3' C 0.428(2) 0.3140(5) 0.4105(8) 0.0221(13) Uani 0.51 1 d PDU A 2
C4' C 0.4678(16) 0.3071(3) 0.4851(7) 0.0246(14) Uani 0.51 1 d PDU A 2
H4' H 0.5348 0.3259 0.5187 0.03 Uiso 0.51 1 calc PR A 2
C5' C 0.4035(11) 0.2707(3) 0.5086(5) 0.0260(15) Uani 0.51 1 d PDU A 2
H5' H 0.4283 0.2651 0.5601 0.031 Uiso 0.51 1 calc PR A 2
C6' C 0.3064(11) 0.2424(3) 0.4620(5) 0.0267(15) Uani 0.51 1 d PDU A 2
H6' H 0.2674 0.218 0.4814 0.032 Uiso 0.51 1 calc PR A 2
C7' C 0.2662(14) 0.2501(4) 0.3865(5) 0.0264(14) Uani 0.51 1 d PDU A 2
H7' H 0.1991 0.2311 0.3534 0.032 Uiso 0.51 1 calc PR A 2
C8' C 0.3281(19) 0.2871(5) 0.3597(7) 0.0224(14) Uani 0.51 1 d PDU A 2
N1' N 0.291(2) 0.3054(8) 0.2821(11) 0.0227(17) Uani 0.51 1 d PDU A 2
C9 C 0.0099(4) 0.28870(13) 0.1810(2) 0.0295(8) Uani 1 1 d . A .
C10 C -0.0547(4) 0.29701(15) 0.2383(2) 0.0379(9) Uani 1 1 d . . .
H10 H 0.0068 0.3002 0.2875 0.046 Uiso 1 1 calc R . .
C11 C -0.2116(5) 0.30055(17) 0.2222(3) 0.0484(11) Uani 1 1 d . . .
H11 H -0.2577 0.3064 0.2606 0.058 Uiso 1 1 calc R . .
C12 C -0.2989(5) 0.29559(17) 0.1512(3) 0.0523(12) Uani 1 1 d . . .
H12 H -0.4056 0.2983 0.1407 0.063 Uiso 1 1 calc R . .
C13 C -0.2349(5) 0.28678(18) 0.0945(3) 0.0517(12) Uani 1 1 d . . .
H13 H -0.2974 0.283 0.0456 0.062 Uiso 1 1 calc R . .
C14 C -0.0806(4) 0.28352(15) 0.1088(2) 0.0420(10) Uani 1 1 d . . .
H14 H -0.0359 0.2778 0.0699 0.05 Uiso 1 1 calc R . .
P1 P 0.21171(9) 0.28787(3) 0.19680(5) 0.02378(19) Uani 1 1 d D . .
C15 C 0.2760(4) 0.23428(13) 0.1854(2) 0.0332(8) Uani 1 1 d D A .
C16 C 0.1894(15) 0.1988(5) 0.155(2) 0.044(2) Uani 0.51 1 d PDU A 1
H16 H 0.0821 0.2 0.1409 0.053 Uiso 0.51 1 calc PR A 1
C17 C 0.2687(14) 0.1604(4) 0.1472(9) 0.050(2) Uani 0.51 1 d PDU A 1
H17 H 0.2126 0.1351 0.1284 0.06 Uiso 0.51 1 calc PR A 1
C18 C 0.4197(13) 0.1588(4) 0.1651(7) 0.043(2) Uani 0.51 1 d PDU A 1
H18 H 0.4679 0.1328 0.1565 0.052 Uiso 0.51 1 calc PR A 1
C19 C 0.5064(12) 0.1937(3) 0.1955(8) 0.041(2) Uani 0.51 1 d PDU A 1
H19 H 0.6135 0.1915 0.2097 0.049 Uiso 0.51 1 calc PR A 1
C20 C 0.4365(11) 0.2329(4) 0.2058(15) 0.039(2) Uani 0.51 1 d PDU A 1
H20 H 0.4949 0.2576 0.2258 0.047 Uiso 0.51 1 calc PR A 1
C16' C 0.1654(16) 0.2024(6) 0.155(3) 0.046(2) Uani 0.49 1 d PDU A 2
H16' H 0.0609 0.2089 0.1459 0.055 Uiso 0.49 1 calc PR A 2
C17' C 0.2126(13) 0.1608(4) 0.1385(10) 0.048(2) Uani 0.49 1 d PDU A 2
H17' H 0.1393 0.1397 0.116 0.058 Uiso 0.49 1 calc PR A 2
C18' C 0.3620(14) 0.1510(4) 0.1546(8) 0.047(2) Uani 0.49 1 d PDU A 2
H18' H 0.3913 0.1226 0.1446 0.057 Uiso 0.49 1 calc PR A 2
C19' C 0.4707(14) 0.1807(4) 0.1849(9) 0.050(3) Uani 0.49 1 d PDU A 2
H19' H 0.5746 0.1735 0.1938 0.06 Uiso 0.49 1 calc PR A 2
C20' C 0.4276(12) 0.2223(5) 0.2031(17) 0.045(3) Uani 0.49 1 d PDU A 2
H20' H 0.503 0.2423 0.2277 0.054 Uiso 0.49 1 calc PR A 2
C21 C 0.5461(4) 0.41748(12) 0.46905(18) 0.0278(7) Uani 1 1 d . A .
C22 C 0.4110(5) 0.43929(16) 0.4599(2) 0.0431(10) Uani 1 1 d . . .
H22 H 0.3398 0.4404 0.4127 0.052 Uiso 1 1 calc R . .
C23 C 0.3793(5) 0.45960(17) 0.5200(3) 0.0546(13) Uani 1 1 d . . .
H23 H 0.2864 0.4746 0.5137 0.066 Uiso 1 1 calc R . .
C24 C 0.4817(6) 0.45800(15) 0.5881(3) 0.0515(12) Uani 1 1 d . . .
H24 H 0.4597 0.472 0.6289 0.062 Uiso 1 1 calc R . .
C25 C 0.6161(6) 0.43634(17) 0.5978(2) 0.0529(12) Uani 1 1 d . . .
H25 H 0.6867 0.4354 0.6452 0.063 Uiso 1 1 calc R . .
C26 C 0.6494(5) 0.41573(15) 0.5384(2) 0.0430(10) Uani 1 1 d . . .
H26 H 0.7421 0.4006 0.5452 0.052 Uiso 1 1 calc R . .
P2 P 0.57959(10) 0.39084(3) 0.39064(5) 0.02452(19) Uani 1 1 d D . .
C27 C 0.7715(4) 0.37304(14) 0.4130(2) 0.0337(8) Uani 1 1 d D A .
C28 C 0.8184(14) 0.3329(4) 0.4329(9) 0.0641(12) Uani 0.46 1 d PDU A 1
H28 H 0.7491 0.3105 0.4356 0.077 Uiso 0.46 1 calc PR A 1
C29 C 0.9796(13) 0.3246(5) 0.4504(8) 0.0644(11) Uani 0.46 1 d PDU A 1
H29 H 1.0155 0.2967 0.4677 0.077 Uiso 0.46 1 calc PR A 1
C30 C 1.0781(16) 0.3539(5) 0.4433(13) 0.0646(11) Uani 0.46 1 d PDU A 1
H30 H 1.1777 0.3461 0.4427 0.078 Uiso 0.46 1 calc PR A 1
C31 C 1.0328(11) 0.3947(4) 0.4370(8) 0.0649(11) Uani 0.46 1 d PDU A 1
H31 H 1.105 0.4174 0.4441 0.078 Uiso 0.46 1 calc PR A 1
C32 C 0.8779(10) 0.4046(4) 0.4199(7) 0.0650(12) Uani 0.46 1 d PDU A 1
H32 H 0.8467 0.434 0.413 0.078 Uiso 0.46 1 calc PR A 1
C28' C 0.8153(12) 0.3372(4) 0.4503(7) 0.0641(12) Uani 0.54 1 d PDU A 2
H28' H 0.7418 0.3203 0.4647 0.077 Uiso 0.54 1 calc PR A 2
C29' C 0.9655(11) 0.3226(4) 0.4698(7) 0.0644(11) Uani 0.54 1 d PDU A 2
H29' H 0.9926 0.2965 0.4967 0.077 Uiso 0.54 1 calc PR A 2
C30' C 1.0676(13) 0.3458(4) 0.4504(11) 0.0645(11) Uani 0.54 1 d PDU A 2
H30' H 1.1712 0.3384 0.4698 0.077 Uiso 0.54 1 calc PR A 2
C31' C 1.0296(10) 0.3804(4) 0.4026(6) 0.0647(11) Uani 0.54 1 d PDU A 2
H31' H 1.1019 0.3939 0.3822 0.078 Uiso 0.54 1 calc PR A 2
C32' C 0.8773(9) 0.3950(4) 0.3854(6) 0.0646(12) Uani 0.54 1 d PDU A 2
H32' H 0.8473 0.4198 0.3549 0.078 Uiso 0.54 1 calc PR A 2
C33 C 0.3116(4) 0.42586(12) 0.02743(17) 0.0263(7) Uani 1 1 d . . .
C34 C 0.2159(4) 0.46045(13) 0.00038(19) 0.0316(8) Uani 1 1 d . . .
H34 H 0.2249 0.4864 0.0284 0.038 Uiso 1 1 calc R . .
C35 C 0.1073(4) 0.45760(16) -0.0670(2) 0.0411(10) Uani 1 1 d . . .
H35 H 0.0425 0.4814 -0.0853 0.049 Uiso 1 1 calc R . .
C36 C 0.0944(5) 0.41925(17) -0.1076(2) 0.0483(12) Uani 1 1 d . . .
H36 H 0.0193 0.4169 -0.1534 0.058 Uiso 1 1 calc R . .
C37 C 0.1906(5) 0.38442(15) -0.0815(2) 0.0414(10) Uani 1 1 d . . .
H37 H 0.1823 0.3586 -0.1098 0.05 Uiso 1 1 calc R . .
C38 C 0.2994(4) 0.38782(13) -0.0135(2) 0.0323(8) Uani 1 1 d . . .
H38 H 0.365 0.3642 0.0049 0.039 Uiso 1 1 calc R . .
C39 C 0.6337(4) 0.41970(12) 0.10009(19) 0.0261(7) Uani 1 1 d . . .
C40 C 0.6533(4) 0.42678(13) 0.0299(2) 0.0353(9) Uani 1 1 d . . .
H40 H 0.57 0.4356 -0.0096 0.042 Uiso 1 1 calc R . .
C41 C 0.7946(5) 0.42097(15) 0.0180(2) 0.0432(10) Uani 1 1 d . . .
H41 H 0.808 0.4254 -0.0297 0.052 Uiso 1 1 calc R . .
C42 C 0.9148(5) 0.40878(15) 0.0756(3) 0.0442(10) Uani 1 1 d . . .
H42 H 1.0115 0.4052 0.0674 0.053 Uiso 1 1 calc R . .
C43 C 0.8976(4) 0.40175(16) 0.1450(2) 0.0440(10) Uani 1 1 d . . .
H43 H 0.9814 0.3929 0.1841 0.053 Uiso 1 1 calc R . .
C44 C 0.7562(4) 0.40762(14) 0.1574(2) 0.0364(9) Uani 1 1 d . . .
H44 H 0.7441 0.4033 0.2055 0.044 Uiso 1 1 calc R . .
C45 C 0.4501(4) 0.48380(12) 0.14766(17) 0.0251(7) Uani 1 1 d . . .
C46 C 0.3296(4) 0.49740(13) 0.17455(19) 0.0312(8) Uani 1 1 d . . .
H46 H 0.2519 0.4775 0.1762 0.037 Uiso 1 1 calc R . .
C47 C 0.3225(5) 0.53916(14) 0.1984(2) 0.0394(10) Uani 1 1 d . . .
H47 H 0.2387 0.5485 0.2148 0.047 Uiso 1 1 calc R . .
C48 C 0.4402(5) 0.56777(15) 0.1984(2) 0.0439(10) Uani 1 1 d . . .
H48 H 0.4376 0.5965 0.216 0.053 Uiso 1 1 calc R . .
C49 C 0.5604(5) 0.55454(14) 0.1727(2) 0.0420(10) Uani 1 1 d . . .
H49 H 0.6396 0.5743 0.1727 0.05 Uiso 1 1 calc R . .
C50 C 0.5660(4) 0.51257(13) 0.1470(2) 0.0327(8) Uani 1 1 d . . .
H50 H 0.6484 0.5036 0.1292 0.039 Uiso 1 1 calc R . .
C51 C 0.7623(12) 0.1728(3) 0.3984(6) 0.1022(12) Uani 0.72 1 d PDU B 1
H51A H 0.7734 0.1565 0.3549 0.123 Uiso 0.72 1 calc PR B 1
H51B H 0.8191 0.157 0.4432 0.123 Uiso 0.72 1 calc PR B 1
Cl1 Cl 0.5719(3) 0.17413(10) 0.39635(12) 0.0770(6) Uani 0.72 1 d PDU B 1
Cl2 Cl 0.8416(4) 0.22428(10) 0.39840(15) 0.1070(8) Uani 0.72 1 d PDU B 1
C51' C 0.7573(19) 0.1842(9) 0.3642(11) 0.1032(11) Uani 0.28 1 d PDU C 2
H51C H 0.7383 0.1539 0.3473 0.124 Uiso 0.28 1 calc PR C 2
H51D H 0.7704 0.2014 0.322 0.124 Uiso 0.28 1 calc PR C 2
Cl1' Cl 0.5995(8) 0.2033(3) 0.3877(4) 0.0875(12) Uani 0.28 1 d PDU C 2
Cl2' Cl 0.9201(9) 0.1860(3) 0.4323(4) 0.1046(11) Uani 0.28 1 d PDU C 2
B1 B 0.9021(7) 0.1445(2) 0.2157(3) 0.0507(13) Uani 1 1 d D . .
F1 F 0.9708(10) 0.1085(3) 0.1953(7) 0.116(4) Uani 0.61 1 d PDU D 1
F2 F 0.9999(13) 0.1676(2) 0.2689(4) 0.077(3) Uani 0.61 1 d PDU D 1
F3 F 0.8292(14) 0.1667(4) 0.1532(4) 0.080(3) Uani 0.61 1 d PDU D 1
F4 F 0.791(2) 0.1283(7) 0.2461(13) 0.066(3) Uani 0.61 1 d PDU D 1
F1' F 1.0319(16) 0.1182(6) 0.2259(13) 0.116(4) Uani 0.39 1 d PDU D 2
F2' F 0.960(2) 0.1806(4) 0.2534(8) 0.077(3) Uani 0.39 1 d PDU D 2
F3' F 0.865(2) 0.1526(7) 0.1430(7) 0.082(3) Uani 0.39 1 d PDU D 2
F4' F 0.802(4) 0.1220(12) 0.241(2) 0.067(3) Uani 0.39 1 d PDU D 2
C52 C 0.921(4) 0.5309(8) 0.3226(10) 0.096(5) Uani 0.4 1 d PDU E 1
H52A H 0.9611 0.5599 0.3156 0.115 Uiso 0.4 1 calc PR E 1
H52B H 0.8094 0.5321 0.3047 0.115 Uiso 0.4 1 calc PR E 1
Cl3 Cl 0.9735(14) 0.5180(7) 0.4145(6) 0.100(4) Uani 0.4 1 d PDU E 1
Cl4 Cl 0.9909(8) 0.4919(3) 0.2706(4) 0.0882(19) Uani 0.4 1 d PDU E 1
C52' C 0.9139(19) 0.5150(5) 0.3117(7) 0.085(4) Uani 0.6 1 d PDU F 2
H52C H 0.9036 0.5429 0.2851 0.101 Uiso 0.6 1 calc PR F 2
H52D H 0.8174 0.499 0.2938 0.101 Uiso 0.6 1 calc PR F 2
Cl3' Cl 0.9469(10) 0.5248(4) 0.4044(4) 0.116(3) Uani 0.6 1 d PDU F 2
Cl4' Cl 1.0628(5) 0.4841(2) 0.2915(3) 0.0888(13) Uani 0.6 1 d PDU F 2

loop_
_atom_site_aniso_label
_atom_site_aniso_U_11
_atom_site_aniso_U_22
_atom_site_aniso_U_33
_atom_site_aniso_U_23
_atom_site_aniso_U_13
_atom_site_aniso_U_12
Pd1 0.02222(13) 0.02392(15) 0.01812(12) 0.00226(9) 0.00558(9) -0.00261(10)
S1 0.0317(4) 0.0299(5) 0.0196(4) 0.0020(3) 0.0053(3) -0.0083(4)
S2 0.0457(5) 0.0284(5) 0.0223(4) 0.0017(3) 0.0042(4) -0.0095(4)
P3 0.0230(4) 0.0226(5) 0.0207(4) 0.0022(3) 0.0069(3) -0.0004(3)
C1 0.0234(15) 0.0268(18) 0.0188(14) 0.0022(13) 0.0037(12) -0.0039(14)
C2 0.017(4) 0.027(2) 0.019(3) 0.003(2) 0.001(3) -0.004(3)
C3 0.018(3) 0.028(2) 0.020(2) 0.001(2) 0.002(2) -0.002(2)
C4 0.021(3) 0.030(2) 0.021(3) 0.005(3) -0.001(3) -0.004(2)
C5 0.023(3) 0.030(3) 0.021(3) 0.004(3) 0.000(3) -0.005(2)
C6 0.025(3) 0.032(3) 0.021(3) 0.007(2) 0.002(2) -0.006(3)
C7 0.021(3) 0.029(3) 0.021(2) 0.003(2) 0.002(2) -0.005(2)
C8 0.018(3) 0.027(2) 0.019(2) 0.0035(19) 0.004(2) -0.003(2)
N1 0.019(4) 0.027(2) 0.019(2) 0.0025(19) 0.005(3) -0.002(3)
C2' 0.015(4) 0.026(2) 0.021(2) 0.002(2) 0.001(3) -0.005(3)
C3' 0.018(3) 0.027(2) 0.021(2) 0.0013(19) 0.003(2) -0.003(2)
C4' 0.021(3) 0.029(3) 0.022(2) 0.002(2) 0.003(2) -0.004(3)
C5' 0.025(3) 0.032(3) 0.019(3) 0.004(2) 0.003(2) -0.006(3)
C6' 0.026(4) 0.030(3) 0.021(3) 0.006(3) 0.001(3) -0.006(2)
C7' 0.023(3) 0.030(2) 0.022(3) 0.003(2) 0.000(3) -0.005(2)
C8' 0.019(3) 0.027(2) 0.021(2) 0.003(2) 0.004(2) -0.002(2)
N1' 0.019(4) 0.028(2) 0.020(3) 0.006(2) 0.003(3) -0.004(3)
C9 0.0236(16) 0.029(2) 0.0350(18) 0.0008(15) 0.0068(14) -0.0060(15)
C10 0.0291(18) 0.051(3) 0.0337(19) 0.0018(18) 0.0086(15) -0.0042(18)
C11 0.031(2) 0.064(3) 0.055(3) 0.005(2) 0.0205(19) 0.001(2)
C12 0.0232(18) 0.064(3) 0.067(3) 0.010(3) 0.009(2) -0.007(2)
C13 0.031(2) 0.071(4) 0.047(2) -0.004(2) -0.0002(18) -0.014(2)
C14 0.034(2) 0.054(3) 0.036(2) -0.0020(19) 0.0059(16) -0.007(2)
P1 0.0233(4) 0.0267(5) 0.0215(4) 0.0008(3) 0.0064(3) -0.0037(4)
C15 0.043(2) 0.028(2) 0.0342(18) 0.0039(16) 0.0189(16) 0.0011(17)
C16 0.058(5) 0.032(4) 0.051(4) 0.006(4) 0.027(6) 0.003(4)
C17 0.062(5) 0.032(4) 0.058(4) 0.002(3) 0.021(5) 0.003(4)
C18 0.055(5) 0.026(4) 0.050(4) 0.005(4) 0.016(5) 0.004(4)
C19 0.048(4) 0.021(5) 0.054(4) 0.004(4) 0.014(4) 0.012(3)
C20 0.049(4) 0.025(5) 0.048(4) 0.013(5) 0.020(4) 0.013(4)
C16' 0.064(5) 0.027(4) 0.053(4) -0.001(4) 0.029(6) 0.003(4)
C17' 0.058(5) 0.031(4) 0.058(4) 0.000(3) 0.018(5) 0.005(4)
C18' 0.054(6) 0.033(4) 0.056(4) 0.007(4) 0.018(5) 0.007(4)
C19' 0.052(5) 0.035(6) 0.060(5) 0.007(5) 0.011(4) 0.012(4)
C20' 0.050(4) 0.035(6) 0.051(4) 0.008(6) 0.014(4) 0.004(4)
C21 0.0310(17) 0.0277(19) 0.0243(15) -0.0010(14) 0.0071(13) -0.0025(15)
C22 0.034(2) 0.056(3) 0.040(2) -0.005(2) 0.0110(17) 0.004(2)
C23 0.051(3) 0.057(3) 0.065(3) -0.010(3) 0.031(2) 0.006(2)
C24 0.081(3) 0.040(3) 0.044(2) -0.010(2) 0.035(2) -0.007(3)
C25 0.070(3) 0.059(3) 0.0254(19) -0.007(2) 0.007(2) 0.003(3)
C26 0.054(3) 0.045(3) 0.0274(18) -0.0034(17) 0.0071(17) 0.007(2)
P2 0.0245(4) 0.0273(5) 0.0207(4) 0.0001(3) 0.0043(3) -0.0029(4)
C27 0.0250(17) 0.041(2) 0.0353(19) -0.0035(17) 0.0080(15) -0.0004(17)
C28 0.0358(14) 0.079(3) 0.083(3) 0.016(2) 0.0263(18) 0.0102(16)
C29 0.0361(14) 0.080(2) 0.083(3) 0.015(2) 0.0259(18) 0.0102(15)
C30 0.0361(14) 0.080(2) 0.083(3) 0.015(2) 0.0256(18) 0.0095(15)
C31 0.0363(14) 0.080(3) 0.084(3) 0.015(2) 0.0255(18) 0.0089(16)
C32 0.0364(14) 0.080(3) 0.084(3) 0.015(2) 0.0254(18) 0.0085(16)
C28' 0.0358(14) 0.079(3) 0.083(3) 0.016(2) 0.0262(18) 0.0100(16)
C29' 0.0360(14) 0.080(2) 0.083(3) 0.016(2) 0.0259(18) 0.0101(15)
C30' 0.0360(14) 0.080(2) 0.083(3) 0.015(2) 0.0256(18) 0.0095(15)
C31' 0.0362(14) 0.080(3) 0.084(3) 0.015(2) 0.0256(18) 0.0087(16)
C32' 0.0362(14) 0.080(3) 0.083(3) 0.015(2) 0.0257(18) 0.0083(16)
C33 0.0256(16) 0.035(2) 0.0193(14) 0.0041(14) 0.0085(12) -0.0040(15)
C34 0.0292(18) 0.038(2) 0.0274(17) 0.0045(15) 0.0068(14) 0.0000(17)
C35 0.0310(19) 0.055(3) 0.034(2) 0.0091(19) 0.0036(16) 0.006(2)
C36 0.038(2) 0.070(4) 0.031(2) 0.002(2) -0.0025(17) -0.012(2)
C37 0.050(2) 0.044(3) 0.0286(19) -0.0001(17) 0.0074(17) -0.008(2)
C38 0.0348(19) 0.034(2) 0.0272(17) 0.0021(15) 0.0070(15) -0.0023(17)
C39 0.0270(16) 0.0251(19) 0.0286(16) 0.0009(14) 0.0114(13) 0.0000(15)
C40 0.037(2) 0.040(2) 0.0341(19) 0.0081(17) 0.0172(16) 0.0036(18)
C41 0.044(2) 0.047(3) 0.048(2) 0.008(2) 0.028(2) 0.002(2)
C42 0.031(2) 0.042(3) 0.067(3) -0.001(2) 0.026(2) -0.0010(19)
C43 0.0252(18) 0.050(3) 0.054(2) 0.008(2) 0.0057(17) 0.0021(19)
C44 0.0250(17) 0.047(3) 0.0371(19) 0.0068(18) 0.0078(15) 0.0044(18)
C45 0.0287(16) 0.0267(19) 0.0197(14) 0.0039(13) 0.0064(12) 0.0032(15)
C46 0.0327(18) 0.032(2) 0.0305(17) -0.0026(15) 0.0115(14) 0.0015(17)
C47 0.047(2) 0.044(3) 0.0281(18) -0.0042(17) 0.0119(17) 0.010(2)
C48 0.064(3) 0.031(2) 0.036(2) -0.0043(17) 0.0131(19) 0.009(2)
C49 0.053(3) 0.032(2) 0.040(2) -0.0002(18) 0.0127(19) -0.006(2)
C50 0.041(2) 0.029(2) 0.0301(17) 0.0010(15) 0.0130(15) -0.0038(17)
C51 0.143(3) 0.088(2) 0.091(2) -0.0119(19) 0.059(2) -0.033(2)
Cl1 0.0795(13) 0.0916(19) 0.0636(11) -0.0070(13) 0.0259(9) 0.0041(14)
Cl2 0.153(2) 0.0895(18) 0.0923(16) -0.0054(13) 0.0570(16) -0.0426(17)
C51' 0.145(3) 0.089(2) 0.091(2) -0.0115(19) 0.058(2) -0.034(2)
Cl1' 0.085(2) 0.104(3) 0.0719(19) -0.013(2) 0.0188(17) 0.014(2)
Cl2' 0.145(2) 0.091(2) 0.092(2) -0.0130(18) 0.056(2) -0.031(2)
B1 0.057(3) 0.042(3) 0.055(3) 0.006(3) 0.018(3) -0.001(3)
F1 0.098(7) 0.095(6) 0.175(12) -0.016(5) 0.069(7) 0.017(6)
F2 0.091(7) 0.087(5) 0.042(4) 0.015(3) -0.001(3) -0.036(5)
F3 0.077(6) 0.096(9) 0.059(3) 0.023(4) 0.008(3) -0.021(5)
F4 0.071(3) 0.053(6) 0.079(3) 0.013(4) 0.031(2) -0.010(4)
F1' 0.097(7) 0.096(6) 0.174(12) -0.011(6) 0.070(7) 0.017(6)
F2' 0.093(7) 0.086(6) 0.044(4) 0.012(4) 0.003(3) -0.037(5)
F3' 0.080(7) 0.099(9) 0.059(3) 0.020(4) 0.007(3) -0.025(5)
F4' 0.072(3) 0.052(6) 0.080(4) 0.014(4) 0.029(2) -0.012(4)
C52 0.110(8) 0.090(11) 0.088(7) 0.006(7) 0.029(7) 0.004(9)
Cl3 0.067(3) 0.170(10) 0.057(3) -0.009(4) 0.008(2) 0.007(4)
Cl4 0.112(5) 0.088(4) 0.070(4) -0.003(3) 0.032(4) -0.016(5)
C52' 0.090(6) 0.076(9) 0.086(6) 0.012(6) 0.020(5) -0.010(6)
Cl3' 0.136(6) 0.132(4) 0.110(5) 0.009(4) 0.086(5) 0.003(5)
Cl4' 0.094(3) 0.099(3) 0.079(3) -0.014(2) 0.035(2) -0.008(3)

loop_
_atom_type_symbol
_atom_type_description
_atom_type_scat_dispersion_real
_atom_type_scat_dispersion_imag
_atom_type_scat_source
C C 0.0033 0.0016 'International Tables Vol C Tables 4.2.6.8 and 6.1.1.4'
B B 0.0013 0.0007 'International Tables Vol C Tables 4.2.6.8 and 6.1.1.4'
Cl Cl 0.1484 0.1585 'International Tables Vol C Tables 4.2.6.8 and 6.1.1.4'
F F 0.0171 0.0103 'International Tables Vol C Tables 4.2.6.8 and 6.1.1.4'
N N 0.0061 0.0033 'International Tables Vol C Tables 4.2.6.8 and 6.1.1.4'
P P 0.1023 0.0942 'International Tables Vol C Tables 4.2.6.8 and 6.1.1.4'
Pd Pd -0.9988 1.0072 'International Tables Vol C Tables 4.2.6.8 and 6.1.1.4'
S S 0.1246 0.1234 'International Tables Vol C Tables 4.2.6.8 and 6.1.1.4'
H H 0 0 'International Tables Vol C Tables 4.2.6.8 and 6.1.1.4'

loop_
_geom_angle_atom_site_label_1
_geom_angle_atom_site_label_2
_geom_angle_atom_site_label_3
_geom_angle
C1 Pd1 S1 87.61(9)
C1 Pd1 S2 87.32(9)
S1 Pd1 S2 173.35(3)
C1 Pd1 P3 176.86(9)
S1 Pd1 P3 94.75(3)
S2 Pd1 P3 90.48(3)
P1 S1 Pd1 101.62(4)
P2 S2 Pd1 99.73(5)
C45 P3 C39 105.33(16)
C45 P3 C33 104.65(16)
C39 P3 C33 105.29(15)
C45 P3 Pd1 110.13(10)
C39 P3 Pd1 113.14(12)
C33 P3 Pd1 117.31(11)
C2 C1 C2' 103.9(18)
C2' C1 N1' 107.4(7)
C2 C1 N1 107.5(7)
N1' C1 N1 111.6(14)
C2 C1 Pd1 128.5(10)
C2' C1 Pd1 127.6(10)
N1' C1 Pd1 124.6(7)
N1 C1 Pd1 123.7(8)
C1 C2 C3 118(2)
C1 C2 P1 116.6(14)
C3 C2 P1 125(2)
C4 C3 C2 134.8(19)
C4 C3 C8 124.5(12)
C2 C3 C8 100.5(19)
C3 C4 C5 116.4(8)
C3 C4 H4 121.8
C5 C4 H4 121.8
C6 C5 C4 122.6(8)
C6 C5 H5 118.7
C4 C5 H5 118.7
C5 C6 C7 122.1(8)
C5 C6 H6 118.9
C7 C6 H6 118.9
C6 C7 C8 116.1(8)
C6 C7 H7 121.9
C8 C7 H7 121.9
C3 C8 C7 118.1(12)
C3 C8 N1 112.4(17)
C7 C8 N1 129.5(15)
C1 N1 C8 101.1(16)
C1 N1 P2 118.2(12)
C8 N1 P2 140.2(18)
C1 C2' C3' 117(2)
C1 C2' P2 115.0(14)
C3' C2' P2 127(2)
C4' C3' C2' 134.4(19)
C4' C3' C8' 123.5(12)
C2' C3' C8' 101.6(18)
C3' C4' C5' 115.5(8)
C3' C4' H4' 122.2
C5' C4' H4' 122.2
C6' C5' C4' 124.4(8)
C6' C5' H5' 117.8
C4' C5' H5' 117.8
C5' C6' C7' 119.2(8)
C5' C6' H6' 120.4
C7' C6' H6' 120.4
C6' C7' C8' 118.5(8)
C6' C7' H7' 120.8
C8' C7' H7' 120.8
C3' C8' C7' 118.8(12)
C3' C8' N1' 111.7(17)
C7' C8' N1' 129.2(15)
C1 N1' C8' 101.6(16)
C1 N1' P1 118.7(12)
C8' N1' P1 137.2(18)
C10 C9 C14 120.6(3)
C10 C9 P1 121.0(3)
C14 C9 P1 118.3(3)
C9 C10 C11 118.8(4)
C9 C10 H10 120.6
C11 C10 H10 120.6
C12 C11 C10 120.0(4)
C12 C11 H11 120
C10 C11 H11 120
C11 C12 C13 121.2(4)
C11 C12 H12 119.4
C13 C12 H12 119.4
C14 C13 C12 119.9(4)
C14 C13 H13 120.1
C12 C13 H13 120.1
C13 C14 C9 119.5(4)
C13 C14 H14 120.2
C9 C14 H14 120.2
N1' P1 C15 110.1(8)
C2 P1 C15 106.8(9)
N1' P1 C9 108.5(7)
C2 P1 C9 113.0(9)
C15 P1 C9 110.71(18)
N1' P1 S1 106.3(7)
C2 P1 S1 105.1(8)
C15 P1 S1 111.02(12)
C9 P1 S1 110.08(13)
C16 C15 C20' 108.4(8)
C20' C15 C16' 118.3(9)
C16 C15 C20 121.8(8)
C16' C15 C20 131.7(8)
C16 C15 P1 127.5(6)
C20' C15 P1 124.0(6)
C16' C15 P1 117.7(7)
C20 C15 P1 110.4(5)
C15 C16 C17 116.7(10)
C15 C16 H16 121.6
C17 C16 H16 121.6
C18 C17 C16 122.1(10)
C18 C17 H17 118.9
C16 C17 H17 118.9
C17 C18 C19 121.4(9)
C17 C18 H18 119.3
C19 C18 H18 119.3
C18 C19 C20 119.9(9)
C18 C19 H19 120.1
C20 C19 H19 120.1
C19 C20 C15 118.0(10)
C19 C20 H20 121
C15 C20 H20 121
C17' C16' C15 119.2(11)
C17' C16' H16' 120.4
C15 C16' H16' 120.4
C18' C17' C16' 120.4(11)
C18' C17' H17' 119.8
C16' C17' H17' 119.8
C17' C18' C19' 121.7(10)
C17' C18' H18' 119.2
C19' C18' H18' 119.2
C18' C19' C20' 119.4(11)
C18' C19' H19' 120.3
C20' C19' H19' 120.3
C15 C20' C19' 120.8(11)
C15 C20' H20' 119.6
C19' C20' H20' 119.6
C22 C21 C26 119.8(3)
C22 C21 P2 118.2(3)
C26 C21 P2 122.0(3)
C21 C22 C23 119.9(4)
C21 C22 H22 120
C23 C22 H22 120
C24 C23 C22 120.1(4)
C24 C23 H23 119.9
C22 C23 H23 119.9
C23 C24 C25 120.4(4)
C23 C24 H24 119.8
C25 C24 H24 119.8
C24 C25 C26 120.3(4)
C24 C25 H25 119.9
C26 C25 H25 119.9
C21 C26 C25 119.5(4)
C21 C26 H26 120.2
C25 C26 H26 120.2
N1 P2 C27 107.4(7)
C2' P2 C27 112.5(8)
N1 P2 C21 111.1(8)
C2' P2 C21 108.0(9)
C27 P2 C21 109.18(17)
N1 P2 S2 106.8(7)
C2' P2 S2 104.6(7)
C27 P2 S2 111.81(14)
C21 P2 S2 110.59(13)
C28' C27 C32 116.3(8)
C28 C27 C32 118.0(8)
C28' C27 C32' 117.7(7)
C28 C27 C32' 110.5(7)
C28' C27 P2 121.7(5)
C28 C27 P2 125.2(6)
C32 C27 P2 116.2(5)
C32' C27 P2 120.4(5)
C27 C28 C29 117.4(11)
C27 C28 H28 121.3
C29 C28 H28 121.3
C30 C29 C28 123.2(12)
C30 C29 H29 118.4
C28 C29 H29 118.4
C29 C30 C31 117.1(12)
C29 C30 H30 121.5
C31 C30 H30 121.5
C30 C31 C32 120.2(12)
C30 C31 H31 119.9
C32 C31 H31 119.9
C27 C32 C31 121.6(10)
C27 C32 H32 119.2
C31 C32 H32 119.2
C27 C28' C29' 123.2(9)
C27 C28' H28' 118.4
C29' C28' H28' 118.4
C30' C29' C28' 118.8(10)
C30' C29' H29' 120.6
C28' C29' H29' 120.6
C29' C30' C31' 122.1(10)
C29' C30' H30' 118.9
C31' C30' H30' 118.9
C30' C31' C32' 116.9(9)
C30' C31' H31' 121.6
C32' C31' H31' 121.6
C27 C32' C31' 120.2(8)
C27 C32' H32' 119.9
C31' C32' H32' 119.9
C34 C33 C38 119.9(3)
C34 C33 P3 121.9(3)
C38 C33 P3 118.1(3)
C35 C34 C33 120.8(4)
C35 C34 H34 119.6
C33 C34 H34 119.6
C34 C35 C36 119.1(4)
C34 C35 H35 120.4
C36 C35 H35 120.4
C37 C36 C35 120.7(4)
C37 C36 H36 119.6
C35 C36 H36 119.6
C36 C37 C38 119.4(4)
C36 C37 H37 120.3
C38 C37 H37 120.3
C33 C38 C37 120.0(4)
C33 C38 H38 120
C37 C38 H38 120
C44 C39 C40 119.5(3)
C44 C39 P3 119.1(3)
C40 C39 P3 121.4(3)
C41 C40 C39 120.0(4)
C41 C40 H40 120
C39 C40 H40 120
C42 C41 C40 119.7(4)
C42 C41 H41 120.2
C40 C41 H41 120.2
C41 C42 C43 121.1(4)
C41 C42 H42 119.5
C43 C42 H42 119.5
C42 C43 C44 119.6(4)
C42 C43 H43 120.2
C44 C43 H43 120.2
C39 C44 C43 120.1(4)
C39 C44 H44 119.9
C43 C44 H44 119.9
C50 C45 C46 119.7(3)
C50 C45 P3 122.7(3)
C46 C45 P3 117.5(3)
C47 C46 C45 120.8(4)
C47 C46 H46 119.6
C45 C46 H46 119.6
C46 C47 C48 119.2(4)
C46 C47 H47 120.4
C48 C47 H47 120.4
C49 C48 C47 120.4(4)
C49 C48 H48 119.8
C47 C48 H48 119.8
C48 C49 C50 120.5(4)
C48 C49 H49 119.8
C50 C49 H49 119.8
C49 C50 C45 119.4(4)
C49 C50 H50 120.3
C45 C50 H50 120.3
Cl1 C51 Cl2 113.3(6)
Cl1 C51 H51A 108.9
Cl2 C51 H51A 108.9
Cl1 C51 H51B 108.9
Cl2 C51 H51B 108.9
H51A C51 H51B 107.7
Cl2' C51' Cl1' 115.3(12)
Cl2' C51' H51C 108.4
Cl1' C51' H51C 108.4
Cl2' C51' H51D 108.5
Cl1' C51' H51D 108.5
H51C C51' H51D 107.5
F3' B1 F4' 117.0(18)
F3' B1 F2 126.2(13)
F4' B1 F2 113(2)
F3' B1 F2' 109.6(12)
F4' B1 F2' 116.6(17)
F4' B1 F3 110(2)
F2 B1 F3 116.3(8)
F2' B1 F3 93.9(9)
F3' B1 F1 83.0(11)
F4' B1 F1 96(2)
F2 B1 F1 111.5(8)
F2' B1 F1 131.6(11)
F3 B1 F1 108.6(8)
F3' B1 F4 118.4(18)
F2 B1 F4 107.3(11)
F2' B1 F4 108.0(17)
F3 B1 F4 106.9(11)
F1 B1 F4 105.6(10)
F3' B1 F1' 102.7(12)
F4' B1 F1' 107.0(18)
F2 B1 F1' 80.5(10)
F2' B1 F1' 101.7(11)
F3 B1 F1' 127.1(12)
F4 B1 F1' 115.2(17)
Cl3 C52 Cl4 110.7(12)
Cl3 C52 H52A 109.5
Cl4 C52 H52A 109.5
Cl3 C52 H52B 109.5
Cl4 C52 H52B 109.5
H52A C52 H52B 108.1
Cl3' C52' Cl4' 112.2(9)
Cl3' C52' H52C 109.2
Cl4' C52' H52C 109.2
Cl3' C52' H52D 109.2
Cl4' C52' H52D 109.2
H52C C52' H52D 107.9

loop_
_geom_bond_atom_site_label_1
_geom_bond_atom_site_label_2
_geom_bond_distance
Pd1 C1 2.005(3)
Pd1 S1 2.3230(9)
Pd1 S2 2.3332(10)
Pd1 P3 2.3587(8)
S1 P1 2.0342(12)
S2 P2 2.0221(13)
P3 C45 1.819(4)
P3 C39 1.826(3)
P3 C33 1.836(3)
C1 C2 1.34(3)
C1 C2' 1.35(3)
C1 N1' 1.42(2)
C1 N1 1.43(2)
C2 C3 1.38(3)
C2 P1 1.77(2)
C3 C4 1.362(14)
C3 C8 1.406(9)
C4 C5 1.384(10)
C4 H4 0.95
C5 C6 1.360(10)
C5 H5 0.95
C6 C7 1.417(11)
C6 H6 0.95
C7 C8 1.439(14)
C7 H7 0.95
C8 N1 1.52(2)
N1 P2 1.65(2)
C2' C3' 1.38(3)
C2' P2 1.78(2)
C3' C4' 1.368(14)
C3' C8' 1.400(9)
C4' C5' 1.396(11)
C4' H4' 0.95
C5' C6' 1.379(10)
C5' H5' 0.95
C6' C7' 1.388(10)
C6' H6' 0.95
C7' C8' 1.430(14)
C7' H7' 0.95
C8' N1' 1.52(2)
N1' P1 1.66(2)
C9 C10 1.390(5)
C9 C14 1.396(5)
C9 P1 1.798(3)
C10 C11 1.395(5)
C10 H10 0.95
C11 C12 1.367(7)
C11 H11 0.95
C12 C13 1.380(7)
C12 H12 0.95
C13 C14 1.374(6)
C13 H13 0.95
C14 H14 0.95
P1 C15 1.789(4)
C15 C16 1.381(11)
C15 C20' 1.392(11)
C15 C16' 1.418(11)
C15 C20 1.421(10)
C16 C17 1.423(12)
C16 H16 0.95
C17 C18 1.338(13)
C17 H17 0.95
C18 C19 1.370(12)
C18 H18 0.95
C19 C20 1.407(11)
C19 H19 0.95
C20 H20 0.95
C16' C17' 1.418(12)
C16' H16' 0.95
C17' C18' 1.358(13)
C17' H17' 0.95
C18' C19' 1.362(13)
C18' H18' 0.95
C19' C20' 1.414(13)
C19' H19' 0.95
C20' H20' 0.95
C21 C22 1.382(5)
C21 C26 1.390(5)
C21 P2 1.789(3)
C22 C23 1.392(6)
C22 H22 0.95
C23 C24 1.369(7)
C23 H23 0.95
C24 C25 1.373(7)
C24 H24 0.95
C25 C26 1.391(6)
C25 H25 0.95
C26 H26 0.95
P2 C27 1.785(4)
C27 C28' 1.313(10)
C27 C28 1.332(11)
C27 C32 1.362(11)
C27 C32' 1.399(9)
C28 C29 1.451(11)
C28 H28 0.95
C29 C30 1.312(13)
C29 H29 0.95
C30 C31 1.322(15)
C30 H30 0.95
C31 C32 1.405(11)
C31 H31 0.95
C32 H32 0.95
C28' C29' 1.403(10)
C28' H28' 0.95
C29' C30' 1.309(11)
C29' H29' 0.95
C30' C31' 1.380(13)
C30' H30' 0.95
C31' C32' 1.423(10)
C31' H31' 0.95
C32' H32' 0.95
C33 C34 1.389(5)
C33 C38 1.392(5)
C34 C35 1.386(5)
C34 H34 0.95
C35 C36 1.397(7)
C35 H35 0.95
C36 C37 1.394(7)
C36 H36 0.95
C37 C38 1.398(5)
C37 H37 0.95
C38 H38 0.95
C39 C44 1.381(5)
C39 C40 1.399(5)
C40 C41 1.389(5)
C40 H40 0.95
C41 C42 1.372(6)
C41 H41 0.95
C42 C43 1.376(6)
C42 H42 0.95
C43 C44 1.395(5)
C43 H43 0.95
C44 H44 0.95
C45 C50 1.390(5)
C45 C46 1.403(5)
C46 C47 1.373(6)
C46 H46 0.95
C47 C48 1.397(6)
C47 H47 0.95
C48 C49 1.383(6)
C48 H48 0.95
C49 C50 1.389(6)
C49 H49 0.95
C50 H50 0.95
C51 Cl1 1.742(11)
C51 Cl2 1.748(10)
C51 H51A 0.99
C51 H51B 0.99
C51' Cl2' 1.686(17)
C51' Cl1' 1.733(17)
C51' H51C 0.99
C51' H51D 0.99
B1 F3' 1.341(13)
B1 F4' 1.348(13)
B1 F2 1.353(9)
B1 F2' 1.353(13)
B1 F3 1.368(9)
B1 F1 1.381(9)
B1 F4 1.392(9)
B1 F1' 1.411(13)
C52 Cl3 1.711(16)
C52 Cl4 1.780(16)
C52 H52A 0.99
C52 H52B 0.99
C52' Cl3' 1.714(12)
C52' Cl4' 1.794(13)
C52' H52C 0.99
C52' H52D 0.99
